data_1509970
loop_
_publ_author_name
'Cordier, G.'
'Roehr, C.'

_publ_section_title
;
 Zur Kenntnis der ternaeren Aluminide Ba5 Cu1.9 Al3.1, Ba Ag2.4 Al2.6,
 Ba16 Ag7 Al27 und Ba3 Ag14.6 Al6.4
;
_journal_name_full 'Journal of the Less-Common Metals'
_journal_page_first 333
_journal_page_last 357
_journal_paper_doi 10.1016/0022-5088(91)90337-4
_journal_volume 170
_journal_year 1991
_chemical_formula_sum 'Ag7.16 Al26.84 Ba16'
_space_group_IT_number 14
_symmetry_space_group_name_Hall '-P 2yn'
_symmetry_space_group_name_H-M 'P 1 21/n 1'
_cell_angle_alpha 90
_cell_angle_beta 91.1
_cell_angle_gamma 90
_cell_formula_units_Z 1
_cell_length_a 6.182
_cell_length_b 20.041
_cell_length_c 10.601
_cell_volume 1313.153
_citation_journal_id_ASTM JCOMAH
_cod_data_source_file silver3-x_270.cif
_cod_data_source_block Ag7.16Al26.84Ba16
_cod_original_sg_symbol_Hall '-P 2ybc (x-z,y,z)'
_cod_database_code 1509970

loop_
_symmetry_equiv_pos_as_xyz
x,y,z
-x+1/2,y+1/2,-z+1/2
-x,-y,-z
x-1/2,-y-1/2,z-1/2

loop_
_atom_site_label
_atom_site_type_symbol
_atom_site_fract_x
_atom_site_fract_y
_atom_site_fract_z
_atom_site_occupancy
_atom_site_U_iso_or_equiv
Al4 Al 0.0014 0.343 0.1492 0.92 0.0
Ag2 Ag 0.7207 0.5157 0.2812 0.75 0.0
Ag3 Ag 0.0003 0.4747 0.1247 0.21 0.0
Al9 Al 0.7385 0.246 0.0624 1 0.0
Ag4 Ag 0.0014 0.343 0.1492 0.08 0.0
Al8 Al 0.9997 0.247 0.3258 1 0.0
Ba2 Ba 0.4995 0.5918 0.0047 1 0.0
Ba4 Ba 0.9997 0.654 0.1785 1 0.0
Ba3 Ba 0.5003 0.3441 0.3115 1 0.0
Ba1 Ba 0.9995 0.4061 0.4683 1 0.0
Al2 Al 0.7207 0.5157 0.2812 0.25 0.0
Al1 Al 0.278 0.5157 0.2815 0.25 0.0
Al6 Al 0 0 0 1 0.0
Al7 Al 0.2704 0.2457 0.0636 1 0.0
Al5 Al 0.0007 0.1426 0.1535 1 0.0
Ag1 Ag 0.278 0.5157 0.2815 0.75 0.0
Al3 Al 0.0003 0.4747 0.1247 0.79 0.0
